data_4335888
loop_
_publ_author_name
'Dong Woo Lee'
'Kang Min Ok'

_publ_section_title
;
 New Selenites: Hydrothermal Syntheses, Crystal Structures, and
 Characterization of Rb3HGa2(OH)2(SeO3)4, Rb3Ga5(SeO3)8(HSeO3)2.0.5H2O,
 and RbGa(SeO3)2.H2O
;
_journal_name_full 'Inorganic Chemistry'
_journal_page_first 10080
_journal_page_last 10086
_journal_paper_doi 10.1021/ic4013894
_journal_volume 52
_journal_year 2013
_chemical_formula_sum 'Ga2 H3 O14 Rb3 Se4'
_chemical_formula_weight 938.71
_chemical_name_systematic
;
 ?
;
_space_group_IT_number 64
_symmetry_cell_setting orthorhombic
_symmetry_space_group_name_Hall '-C 2ac 2'
_symmetry_space_group_name_H-M 'C m c a'
_atom_sites_solution_primary direct
_atom_sites_solution_secondary difmap
_cell_angle_alpha 90
_cell_angle_beta 90
_cell_angle_gamma 90
_cell_formula_units_Z 4
_cell_length_a 7.17890(10)
_cell_length_b 18.0925(2)
_cell_length_c 12.6972(2)
_cell_measurement_temperature 298.0(2)
_cell_volume 1649.17(4)
_computing_structure_refinement 'SHELXL-97 (Sheldrick, 1997)'
_diffrn_ambient_temperature 298.0(2)
_diffrn_measured_fraction_theta_full 1
_diffrn_measured_fraction_theta_max 1
_diffrn_measurement_device_type 'Bruker SMART BREEZE'
_diffrn_measurement_method CCD
_diffrn_radiation_monochromator graphite
_diffrn_radiation_type MoK\a
_diffrn_radiation_wavelength 0.71073
_diffrn_reflns_av_R_equivalents 0.0673
_diffrn_reflns_av_unetI/netI 0.0221
_diffrn_reflns_limit_h_max 8
_diffrn_reflns_limit_h_min -8
_diffrn_reflns_limit_k_max 22
_diffrn_reflns_limit_k_min -22
_diffrn_reflns_limit_l_max 15
_diffrn_reflns_limit_l_min -15
_diffrn_reflns_number 14682
_diffrn_reflns_theta_full 26
_diffrn_reflns_theta_max 26
_diffrn_reflns_theta_min 2.25
_exptl_absorpt_coefficient_mu 20.955
_exptl_absorpt_correction_T_max 0.58
_exptl_absorpt_correction_T_min 0.44
_exptl_absorpt_correction_type empirical
_exptl_absorpt_process_details
; 
 SADABS(Blessing, 1995) 
;
_exptl_crystal_colour Colorless
_exptl_crystal_density_diffrn 3.781
_exptl_crystal_description rod
_exptl_crystal_F_000 1696
_exptl_crystal_size_max 0.056
_exptl_crystal_size_mid 0.021
_exptl_crystal_size_min 0.015
_refine_diff_density_max 2.575
_refine_diff_density_min -0.766
_refine_diff_density_rms 0.22
_refine_ls_extinction_method none
_refine_ls_goodness_of_fit_ref 1.068
_refine_ls_matrix_type full
_refine_ls_number_parameters 64
_refine_ls_number_reflns 879
_refine_ls_number_restraints 0
_refine_ls_restrained_S_all 1.068
_refine_ls_R_factor_all 0.0358
_refine_ls_R_factor_gt 0.031
_refine_ls_shift/su_max 0.001
_refine_ls_shift/su_mean 0
_refine_ls_structure_factor_coef Fsqd
_refine_ls_weighting_details 'calc w=1/[\s^2^(Fo^2^)+(0.0595P)^2^+0.0000P] where P=(Fo^2^+2Fc^2^)/3'
_refine_ls_weighting_scheme calc
_refine_ls_wR_factor_gt 0.0839
_refine_ls_wR_factor_ref 0.0856
_reflns_number_gt 762
_reflns_number_total 879
_reflns_threshold_expression >2s\(I)
_cod_data_source_file ic4013894_si_002_1.cif
_cod_data_source_block Rb3HGa2Se4O12(OH)2
_cod_database_code 4335888

loop_
_symmetry_equiv_pos_as_xyz
'x, y, z'
'-x, -y+1/2, z+1/2'
'-x, y+1/2, -z+1/2'
'x, -y, -z'
'x+1/2, y+1/2, z'
'-x+1/2, -y+1, z+1/2'
'-x+1/2, y+1, -z+1/2'
'x+1/2, -y+1/2, -z'
'-x, -y, -z'
'x, y-1/2, -z-1/2'
'x, -y-1/2, z-1/2'
'-x, y, z'
'-x+1/2, -y+1/2, -z'
'x+1/2, y, -z-1/2'
'x+1/2, -y, z-1/2'
'-x+1/2, y+1/2, z'

loop_
_atom_site_label
_atom_site_type_symbol
_atom_site_fract_x
_atom_site_fract_y
_atom_site_fract_z
_atom_site_U_iso_or_equiv
_atom_site_adp_type
_atom_site_occupancy
_atom_site_symmetry_multiplicity
_atom_site_calc_flag
_atom_site_refinement_flags
Rb1 Rb 0.5 0.32212(4) 0.03796(6) 0.0214(2) Uani 1 2 d S
Rb2 Rb 0 0.5 0 0.0686(5) Uani 1 4 d S
Se1 Se 0 0.30698(4) 0.16296(6) 0.0161(2) Uani 1 2 d S
Se2 Se 0.5 0.53901(4) 0.18488(6) 0.0159(2) Uani 1 2 d S
Ga1 Ga 0.25 0.17290(4) 0.25 0.0124(2) Uani 1 2 d S
O1 O 0.1835(5) 0.24837(19) 0.1455(3) 0.0182(8) Uani 1 1 d .
O2 O 0.5 0.1695(3) 0.1880(4) 0.0142(11) Uani 1 2 d S
O3 O 0.6826(5) 0.59175(19) 0.1472(3) 0.0181(8) Uani 1 1 d .
O4 O 0.5 0.4738(3) 0.0877(4) 0.0309(14) Uani 1 2 d S
O5 O 0 0.3523(3) 0.0499(4) 0.0295(13) Uani 1 2 d S

loop_
_atom_site_aniso_label
_atom_site_aniso_U_11
_atom_site_aniso_U_22
_atom_site_aniso_U_33
_atom_site_aniso_U_23
_atom_site_aniso_U_13
_atom_site_aniso_U_12
Rb1 0.0280(5) 0.0201(4) 0.0162(4) -0.0008(3) 0 0
Rb2 0.1224(15) 0.0216(7) 0.0618(11) 0.0204(7) 0 0
Se1 0.0163(4) 0.0142(4) 0.0178(4) -0.0005(3) 0 0
Se2 0.0175(4) 0.0135(4) 0.0169(4) 0.0002(3) 0 0
Ga1 0.0086(4) 0.0145(4) 0.0140(4) 0 -0.0007(3) 0
O1 0.0145(17) 0.0233(19) 0.0168(18) 0.0057(15) 0.0025(14) 0.0030(15)
O2 0.005(2) 0.028(3) 0.010(3) -0.001(2) 0 0
O3 0.0154(17) 0.0220(18) 0.0170(18) -0.0031(15) 0.0020(15) -0.0042(15)
O4 0.049(4) 0.016(3) 0.029(3) -0.012(2) 0 0
O5 0.037(3) 0.025(3) 0.026(3) 0.015(3) 0 0

loop_
_atom_type_symbol
_atom_type_description
_atom_type_scat_dispersion_real
_atom_type_scat_dispersion_imag
_atom_type_scat_source
O O 0.0106 0.006 'International Tables Vol C Tables 4.2.6.8 and 6.1.1.4'
H H 0 0 'International Tables Vol C Tables 4.2.6.8 and 6.1.1.4'
Ga Ga 0.2307 1.6083 'International Tables Vol C Tables 4.2.6.8 and 6.1.1.4'
Se Se -0.0929 2.2259 'International Tables Vol C Tables 4.2.6.8 and 6.1.1.4'
Rb Rb -0.9393 2.9676 'International Tables Vol C Tables 4.2.6.8 and 6.1.1.4'

loop_
_geom_angle_atom_site_label_1
_geom_angle_atom_site_label_2
_geom_angle_atom_site_label_3
_geom_angle
_geom_angle_site_symmetry_1
_geom_angle_site_symmetry_3
O4 Rb1 O1 126.56(12) . 13
O4 Rb1 O1 126.56(12) . 8
O1 Rb1 O1 52.76(12) 13 8
O4 Rb1 O1 109.56(10) . 12_655
O1 Rb1 O1 120.55(6) 13 12_655
O1 Rb1 O1 80.09(10) 8 12_655
O4 Rb1 O1 109.56(10) . .
O1 Rb1 O1 80.09(10) 13 .
O1 Rb1 O1 120.55(6) 8 .
O1 Rb1 O1 99.93(13) 12_655 .
O4 Rb1 O3 71.43(13) . 9_665
O1 Rb1 O3 55.55(10) 13 9_665
O1 Rb1 O3 78.99(10) 8 9_665
O1 Rb1 O3 153.60(9) 12_655 9_665
O1 Rb1 O3 104.49(8) . 9_665
O4 Rb1 O3 71.43(13) . 4_565
O1 Rb1 O3 78.99(10) 13 4_565
O1 Rb1 O3 55.55(10) 8 4_565
O1 Rb1 O3 104.49(8) 12_655 4_565
O1 Rb1 O3 153.60(9) . 4_565
O3 Rb1 O3 49.87(12) 9_665 4_565
O4 Rb1 O5 173.51(15) . 13
O1 Rb1 O5 48.12(10) 13 13
O1 Rb1 O5 48.12(10) 8 13
O1 Rb1 O5 74.30(9) 12_655 13
O1 Rb1 O5 74.30(9) . 13
O3 Rb1 O5 102.74(10) 9_665 13
O3 Rb1 O5 102.74(10) 4_565 13
O4 Rb1 O2 132.42(15) . .
O1 Rb1 O2 95.29(10) 13 .
O1 Rb1 O2 95.29(10) 8 .
O1 Rb1 O2 50.85(7) 12_655 .
O1 Rb1 O2 50.85(7) . .
O3 Rb1 O2 147.31(8) 9_665 .
O3 Rb1 O2 147.31(8) 4_565 .
O5 Rb1 O2 54.07(12) 13 .
O4 Rb1 Se1 145.45(12) . 13
O1 Rb1 Se1 29.53(6) 13 13
O1 Rb1 Se1 29.53(6) 8 13
O1 Rb1 Se1 92.04(7) 12_655 13
O1 Rb1 Se1 92.04(7) . 13
O3 Rb1 Se1 77.34(6) 9_665 13
O3 Rb1 Se1 77.34(6) 4_565 13
O5 Rb1 Se1 28.06(9) 13 13
O2 Rb1 Se1 82.13(8) . 13
O4 Rb1 O5 81.04(9) . 1_655
O1 Rb1 O5 122.43(11) 13 1_655
O1 Rb1 O5 70.03(11) 8 1_655
O1 Rb1 O5 44.94(10) 12_655 1_655
O1 Rb1 O5 143.58(11) . 1_655
O3 Rb1 O5 111.88(11) 9_665 1_655
O3 Rb1 O5 62.60(10) 4_565 1_655
O5 Rb1 O5 98.95(9) 13 1_655
O2 Rb1 O5 95.74(8) . 1_655
Se1 Rb1 O5 97.60(9) 13 1_655
O4 Rb1 O5 81.04(9) . .
O1 Rb1 O5 70.03(11) 13 .
O1 Rb1 O5 122.43(11) 8 .
O1 Rb1 O5 143.58(11) 12_655 .
O1 Rb1 O5 44.94(10) . .
O3 Rb1 O5 62.60(10) 9_665 .
O3 Rb1 O5 111.88(11) 4_565 .
O5 Rb1 O5 98.95(9) 13 .
O2 Rb1 O5 95.74(8) . .
Se1 Rb1 O5 97.60(9) 13 .
O5 Rb1 O5 162.05(18) 1_655 .
O5 Rb2 O5 180.0(2) . 9_565
O5 Rb2 O3 69.51(10) . 4_465
O5 Rb2 O3 110.50(10) 9_565 4_465
O5 Rb2 O3 110.50(10) . 12_655
O5 Rb2 O3 69.50(10) 9_565 12_655
O3 Rb2 O3 180.00(10) 4_465 12_655
O5 Rb2 O3 69.51(10) . 9_665
O5 Rb2 O3 110.49(10) 9_565 9_665
O3 Rb2 O3 84.69(11) 4_465 9_665
O3 Rb2 O3 95.31(11) 12_655 9_665
O5 Rb2 O3 110.50(10) . 1_455
O5 Rb2 O3 69.50(10) 9_565 1_455
O3 Rb2 O3 95.31(11) 4_465 1_455
O3 Rb2 O3 84.69(11) 12_655 1_455
O3 Rb2 O3 180 9_665 1_455
O5 Rb2 Se1 17.31(11) . .
O5 Rb2 Se1 162.69(11) 9_565 .
O3 Rb2 Se1 81.92(6) 4_465 .
O3 Rb2 Se1 98.08(6) 12_655 .
O3 Rb2 Se1 81.92(6) 9_665 .
O3 Rb2 Se1 98.08(6) 1_455 .
O5 Rb2 Se1 162.69(11) . 9_565
O5 Rb2 Se1 17.31(11) 9_565 9_565
O3 Rb2 Se1 98.08(6) 4_465 9_565
O3 Rb2 Se1 81.92(6) 12_655 9_565
O3 Rb2 Se1 98.08(6) 9_665 9_565
O3 Rb2 Se1 81.92(6) 1_455 9_565
Se1 Rb2 Se1 180.00(2) . 9_565
O5 Rb2 Se2 93.33(11) . 6_554
O5 Rb2 Se2 86.67(11) 9_565 6_554
O3 Rb2 Se2 50.99(6) 4_465 6_554
O3 Rb2 Se2 129.01(6) 12_655 6_554
O3 Rb2 Se2 50.99(6) 9_665 6_554
O3 Rb2 Se2 129.01(6) 1_455 6_554
Se1 Rb2 Se2 110.643(15) . 6_554
Se1 Rb2 Se2 69.357(15) 9_565 6_554
O5 Rb2 Se2 86.67(11) . 14_456
O5 Rb2 Se2 93.33(11) 9_565 14_456
O3 Rb2 Se2 129.01(6) 4_465 14_456
O3 Rb2 Se2 50.99(6) 12_655 14_456
O3 Rb2 Se2 129.01(6) 9_665 14_456
O3 Rb2 Se2 50.99(6) 1_455 14_456
Se1 Rb2 Se2 69.357(15) . 14_456
Se1 Rb2 Se2 110.643(15) 9_565 14_456
Se2 Rb2 Se2 180.00(2) 6_554 14_456
O5 Rb2 Rb1 132.011(11) . 9_665
O5 Rb2 Rb1 47.989(11) 9_565 9_665
O3 Rb2 Rb1 140.36(6) 4_465 9_665
O3 Rb2 Rb1 39.64(6) 12_655 9_665
O3 Rb2 Rb1 76.82(6) 9_665 9_665
O3 Rb2 Rb1 103.18(6) 1_455 9_665
Se1 Rb2 Rb1 128.475(8) . 9_665
Se1 Rb2 Rb1 51.525(8) 9_565 9_665
Se2 Rb2 Rb1 90.998(11) 6_554 9_665
Se2 Rb2 Rb1 89.002(11) 14_456 9_665
O5 Rb2 Rb1 47.989(11) . 1_455
O5 Rb2 Rb1 132.011(11) 9_565 1_455
O3 Rb2 Rb1 39.64(6) 4_465 1_455
O3 Rb2 Rb1 140.36(6) 12_655 1_455
O3 Rb2 Rb1 103.18(6) 9_665 1_455
O3 Rb2 Rb1 76.82(6) 1_455 1_455
Se1 Rb2 Rb1 51.525(8) . 1_455
Se1 Rb2 Rb1 128.475(8) 9_565 1_455
Se2 Rb2 Rb1 89.002(11) 6_554 1_455
Se2 Rb2 Rb1 90.998(11) 14_456 1_455
Rb1 Rb2 Rb1 180 9_665 1_455
O5 Se1 O1 101.27(16) . 12
O5 Se1 O1 101.27(16) . .
O1 Se1 O1 101.1(2) 12 .
O5 Se1 Rb1 72.2(2) . 13
O1 Se1 Rb1 58.95(12) 12 13
O1 Se1 Rb1 58.95(12) . 13
O5 Se1 Rb1 146.1(2) . 14_456
O1 Se1 Rb1 100.05(12) 12 14_456
O1 Se1 Rb1 100.05(12) . 14_456
Rb1 Se1 Rb1 141.65(2) 13 14_456
O5 Se1 Rb1 67.37(3) . 1_455
O1 Se1 Rb1 44.45(11) 12 1_455
O1 Se1 Rb1 134.06(12) . 1_455
Rb1 Se1 Rb1 75.492(16) 13 1_455
Rb1 Se1 Rb1 113.414(15) 14_456 1_455
O5 Se1 Rb1 67.37(3) . .
O1 Se1 Rb1 134.06(12) 12 .
O1 Se1 Rb1 44.45(11) . .
Rb1 Se1 Rb1 75.492(16) 13 .
Rb1 Se1 Rb1 113.414(15) 14_456 .
Rb1 Se1 Rb1 131.67(3) 1_455 .
O5 Se1 Rb2 29.6(2) . .
O1 Se1 Rb2 117.94(11) 12 .
O1 Se1 Rb2 117.94(11) . .
Rb1 Se1 Rb2 101.83(2) 13 .
Rb1 Se1 Rb2 116.52(2) 14_456 .
Rb1 Se1 Rb2 74.600(15) 1_455 .
Rb1 Se1 Rb2 74.600(15) . .
O3 Se2 O3 101.7(2) . 12_655
O3 Se2 O4 100.70(17) . .
O3 Se2 O4 100.70(17) 12_655 .
O3 Se2 Rb1 54.10(12) . 9_665
O3 Se2 Rb1 54.10(12) 12_655 9_665
O4 Se2 Rb1 85.3(2) . 9_665
O3 Se2 Rb2 112.14(12) . 6
O3 Se2 Rb2 112.14(12) 12_655 6
O4 Se2 Rb2 126.3(2) . 6
Rb1 Se2 Rb2 148.40(2) 9_665 6
O2 Ga1 O2 176.4(3) 14_456 .
O2 Ga1 O1 88.47(16) 14_456 7_545
O2 Ga1 O1 94.03(16) . 7_545
O2 Ga1 O1 94.03(16) 14_456 .
O2 Ga1 O1 88.47(16) . .
O1 Ga1 O1 91.9(2) 7_545 .
O2 Ga1 O3 91.00(16) 14_456 5_445
O2 Ga1 O3 86.39(16) . 5_445
O1 Ga1 O3 177.52(13) 7_545 5_445
O1 Ga1 O3 90.60(16) . 5_445
O2 Ga1 O3 86.39(16) 14_456 3_645
O2 Ga1 O3 91.00(16) . 3_645
O1 Ga1 O3 90.60(16) 7_545 3_645
O1 Ga1 O3 177.52(13) . 3_645
O3 Ga1 O3 87.0(2) 5_445 3_645
O2 Ga1 Rb1 92.51(12) 14_456 2_655
O2 Ga1 Rb1 87.57(12) . 2_655
O1 Ga1 Rb1 43.18(10) 7_545 2_655
O1 Ga1 Rb1 134.31(11) . 2_655
O3 Ga1 Rb1 134.46(10) 5_445 2_655
O3 Ga1 Rb1 48.06(10) 3_645 2_655
O2 Ga1 Rb1 87.57(12) 14_456 13
O2 Ga1 Rb1 92.51(12) . 13
O1 Ga1 Rb1 134.31(11) 7_545 13
O1 Ga1 Rb1 43.18(10) . 13
O3 Ga1 Rb1 48.06(10) 5_445 13
O3 Ga1 Rb1 134.46(10) 3_645 13
Rb1 Ga1 Rb1 177.47(3) 2_655 13
O2 Ga1 Rb1 51.24(13) 14_456 14_456
O2 Ga1 Rb1 131.78(13) . 14_456
O1 Ga1 Rb1 39.30(10) 7_545 14_456
O1 Ga1 Rb1 83.26(10) . 14_456
O3 Ga1 Rb1 140.84(10) 5_445 14_456
O3 Ga1 Rb1 98.88(10) 3_645 14_456
Rb1 Ga1 Rb1 66.427(11) 2_655 14_456
Rb1 Ga1 Rb1 111.814(11) 13 14_456
O2 Ga1 Rb1 131.78(13) 14_456 .
O2 Ga1 Rb1 51.24(13) . .
O1 Ga1 Rb1 83.26(10) 7_545 .
O1 Ga1 Rb1 39.30(10) . .
O3 Ga1 Rb1 98.88(10) 5_445 .
O3 Ga1 Rb1 140.84(10) 3_645 .
Rb1 Ga1 Rb1 111.814(11) 2_655 .
Rb1 Ga1 Rb1 66.427(11) 13 .
Rb1 Ga1 Rb1 100.32(2) 14_456 .
Se1 O1 Ga1 122.17(18) . .
Se1 O1 Rb1 91.53(13) . 13
Ga1 O1 Rb1 109.88(14) . 13
Se1 O1 Rb1 111.82(15) . .
Ga1 O1 Rb1 115.94(14) . .
Rb1 O1 Rb1 99.91(10) 13 .
Ga1 O2 Ga1 132.5(2) 14_556 .
Ga1 O2 Rb1 101.66(14) 14_556 .
Ga1 O2 Rb1 101.66(14) . .
Se2 O3 Ga1 114.34(18) . 5
Se2 O3 Rb1 99.77(15) . 9_665
Ga1 O3 Rb1 103.00(13) 5 9_665
Se2 O3 Rb2 113.69(15) . 1_655
Ga1 O3 Rb2 123.48(14) 5 1_655
Rb1 O3 Rb2 96.44(9) 9_665 1_655
Se2 O4 Rb1 146.7(3) . .
Se1 O5 Rb2 133.1(3) . .
Se1 O5 Rb1 79.7(2) . 13
Rb2 O5 Rb1 147.20(19) . 13
Se1 O5 Rb1 87.80(9) . 1_455
Rb2 O5 Rb1 97.85(8) . 1_455
Rb1 O5 Rb1 81.05(9) 13 1_455
Se1 O5 Rb1 87.80(9) . .
Rb2 O5 Rb1 97.85(8) . .
Rb1 O5 Rb1 81.05(9) 13 .
Rb1 O5 Rb1 162.05(18) 1_455 .

loop_
_geom_bond_atom_site_label_1
_geom_bond_atom_site_label_2
_geom_bond_distance
_geom_bond_site_symmetry_2
Rb1 O4 2.816(5) .
Rb1 O1 2.964(3) 13
Rb1 O1 2.964(4) 8
Rb1 O1 2.968(3) 12_655
Rb1 O1 2.968(3) .
Rb1 O3 3.110(4) 9_665
Rb1 O3 3.110(4) 4_565
Rb1 O5 3.347(6) 13
Rb1 O2 3.355(5) .
Rb1 Se1 3.4590(10) 13
Rb1 O5 3.6339(9) 1_655
Rb1 O5 3.6339(9) .
Rb2 O5 2.746(5) .
Rb2 O5 2.746(5) 9_565
Rb2 O3 3.382(3) 4_465
Rb2 O3 3.382(3) 12_655
Rb2 O3 3.382(3) 9_665
Rb2 O3 3.382(3) 1_455
Rb2 Se1 4.0592(7) .
Rb2 Se1 4.0592(7) 9_565
Rb2 Se2 4.0629(7) 6_554
Rb2 Se2 4.0629(7) 14_456
Rb2 Rb1 4.8449(5) 9_665
Rb2 Rb1 4.8449(5) 1_455
Se1 O5 1.653(5) .
Se1 O1 1.705(3) 12
Se1 O1 1.705(3) .
Se1 Rb1 3.4590(10) 13
Se1 Rb1 3.8073(10) 14_456
Se1 Rb1 3.9343(4) 1_455
Se2 O3 1.691(3) .
Se2 O3 1.691(3) 12_655
Se2 O4 1.707(5) .
Se2 Rb1 3.7839(11) 9_665
Se2 Rb2 4.0629(7) 6
Ga1 O2 1.9605(18) 14_456
Ga1 O2 1.9605(18) .
Ga1 O1 1.963(3) 7_545
Ga1 O1 1.963(3) .
Ga1 O3 2.023(3) 5_445
Ga1 O3 2.023(3) 3_645
Ga1 Rb1 4.0740(7) 2_655
Ga1 Rb1 4.0740(7) 13
Ga1 Rb1 4.2141(8) 14_456
O1 Rb1 2.964(3) 13
O2 Ga1 1.9605(18) 14_556
O3 Ga1 2.023(3) 5
O3 Rb1 3.110(4) 9_665
O3 Rb2 3.382(3) 1_655
O5 Rb1 3.347(6) 13
O5 Rb1 3.6339(9) 1_455
